data_7205460
loop_
_publ_author_name
'Zhai, Quan-Guo'
'Gao, Xia'
'Li, Shu-Ni'
'Jiang, Yu-Cheng'
'Hu, Man-Cheng'

_publ_section_title
;
 Solvothermal synthesis, crystal structures and photoluminescence
 properties of the novel Cd/X/\a,\w-bis(benzotriazole)alkane hybrid
 family (X = Cl, Br and I)
;
_journal_issue 5
_journal_name_full CrystEngComm
_journal_page_first 1602
_journal_paper_doi 10.1039/c0ce00581a
_journal_volume 13
_journal_year 2011
_chemical_formula_moiety 'C28 H24 Br6 Cd3 N12'
_chemical_formula_sum 'C28 H24 Br6 Cd3 N12'
_chemical_formula_weight 1345.25
_chemical_name_systematic
;
?
;
_space_group_IT_number 15
_symmetry_cell_setting monoclinic
_symmetry_space_group_name_Hall '-C 2yc'
_symmetry_space_group_name_H-M 'C 1 2/c 1'
_atom_sites_solution_hydrogens geom
_atom_sites_solution_primary direct
_atom_sites_solution_secondary difmap
_audit_creation_method SHELXL-97
_cell_angle_alpha 90.00
_cell_angle_beta 101.996(2)
_cell_angle_gamma 90.00
_cell_formula_units_Z 4
_cell_length_a 18.1301(19)
_cell_length_b 8.2353(7)
_cell_length_c 24.658(2)
_cell_measurement_reflns_used 3399
_cell_measurement_temperature 298(2)
_cell_measurement_theta_max 27.806
_cell_measurement_theta_min 2.297
_cell_volume 3601.2(6)
_computing_cell_refinement 'Bruker SMART'
_computing_data_collection 'Bruker SMART'
_computing_data_reduction 'Bruker SAINT'
_computing_molecular_graphics 'Bruker SHELXTL'
_computing_publication_material 'Bruker SHELXTL'
_computing_structure_refinement 'SHELXL-97 (Sheldrick, 1997)'
_computing_structure_solution 'SHELXS-97 (Sheldrick, 1990)'
_diffrn_ambient_temperature 298(2)
_diffrn_measured_fraction_theta_full 0.990
_diffrn_measured_fraction_theta_max 0.990
_diffrn_measurement_device_type 'CCD area detector'
_diffrn_measurement_method 'phi and omega scans'
_diffrn_radiation_monochromator graphite
_diffrn_radiation_source 'fine-focus sealed tube'
_diffrn_radiation_type MoK\a
_diffrn_radiation_wavelength 0.71073
_diffrn_reflns_av_R_equivalents 0.0402
_diffrn_reflns_av_sigmaI/netI 0.0445
_diffrn_reflns_limit_h_max 16
_diffrn_reflns_limit_h_min -21
_diffrn_reflns_limit_k_max 9
_diffrn_reflns_limit_k_min -9
_diffrn_reflns_limit_l_max 29
_diffrn_reflns_limit_l_min -25
_diffrn_reflns_number 8535
_diffrn_reflns_theta_full 25.02
_diffrn_reflns_theta_max 25.02
_diffrn_reflns_theta_min 1.69
_exptl_absorpt_coefficient_mu 8.454
_exptl_absorpt_correction_T_max 0.3114
_exptl_absorpt_correction_T_min 0.1792
_exptl_absorpt_correction_type multi-scan
_exptl_absorpt_process_details sadabs
_exptl_crystal_colour brown
_exptl_crystal_density_diffrn 2.481
_exptl_crystal_density_method 'not measured'
_exptl_crystal_description block
_exptl_crystal_F_000 2520
_exptl_crystal_size_max 0.31
_exptl_crystal_size_mid 0.30
_exptl_crystal_size_min 0.18
_refine_diff_density_max 0.938
_refine_diff_density_min -0.950
_refine_diff_density_rms 0.149
_refine_ls_extinction_method none
_refine_ls_goodness_of_fit_ref 1.030
_refine_ls_hydrogen_treatment constr
_refine_ls_matrix_type full
_refine_ls_number_parameters 222
_refine_ls_number_reflns 3142
_refine_ls_number_restraints 0
_refine_ls_restrained_S_all 1.030
_refine_ls_R_factor_all 0.0512
_refine_ls_R_factor_gt 0.0355
_refine_ls_shift/su_max 0.001
_refine_ls_shift/su_mean 0.000
_refine_ls_structure_factor_coef Fsqd
_refine_ls_weighting_details 'calc w=1/[\s^2^(Fo^2^)+(0.0531P)^2^+0.0000P] where P=(Fo^2^+2Fc^2^)/3'
_refine_ls_weighting_scheme calc
_refine_ls_wR_factor_gt 0.0908
_refine_ls_wR_factor_ref 0.0959
_reflns_number_gt 2395
_reflns_number_total 3142
_reflns_threshold_expression >2sigma(I)
_cod_data_source_file C0CE00581A.TXT
_cod_data_source_block 02
_cod_depositor_comments
;
The following automatic conversions were performed:
'_symmetry_cell_setting' value 'Monoclinic' changed to 'monoclinic'
according to '/home/saulius/struct/CIF-dictionaries/cif_core.dic'
dictionary named 'cif_core.dic' version 2.4.1 from 2010-06-29.

Automatic conversion script
Id: cif_fix_enum 1555 2011-01-17 13:19:09Z saulius 
;
_cod_original_cell_volume 3601.1(6)
_cod_original_sg_symbol_H-M C2/c
_cod_database_code 7205460

loop_
_symmetry_equiv_pos_as_xyz
'x, y, z'
'-x, y, -z+1/2'
'x+1/2, y+1/2, z'
'-x+1/2, y+1/2, -z+1/2'
'-x, -y, -z'
'x, -y, z-1/2'
'-x+1/2, -y+1/2, -z'
'x+1/2, -y+1/2, z-1/2'

loop_
_atom_site_label
_atom_site_type_symbol
_atom_site_fract_x
_atom_site_fract_y
_atom_site_fract_z
_atom_site_U_iso_or_equiv
_atom_site_adp_type
_atom_site_occupancy
_atom_site_symmetry_multiplicity
_atom_site_calc_flag
_atom_site_refinement_flags
_atom_site_disorder_assembly
_atom_site_disorder_group
Cd1 Cd 0.01026(2) 1.00293(5) 0.419096(19) 0.03437(16) Uani 1 1 d . . .
Cd2 Cd 0.0000 0.99803(8) 0.2500 0.0393(2) Uani 1 2 d S . .
Br1 Br -0.01986(4) 1.21306(8) 0.32443(3) 0.0421(2) Uani 1 1 d . . .
Br2 Br -0.03680(4) 0.76110(9) 0.35843(3) 0.0557(2) Uani 1 1 d . . .
Br3 Br -0.05685(4) 1.18637(8) 0.47844(3) 0.0451(2) Uani 1 1 d . . .
N1 N 0.2443(2) 1.0794(5) 0.42204(19) 0.0259(11) Uani 1 1 d . . .
N2 N 0.1821(3) 0.9910(5) 0.4205(2) 0.0277(11) Uani 1 1 d . . .
N3 N 0.1290(2) 1.0896(6) 0.42716(19) 0.0274(11) Uani 1 1 d . . .
N4 N 0.2329(2) 0.9180(5) 0.31657(19) 0.0236(10) Uani 1 1 d . . .
N5 N 0.1679(3) 0.9975(5) 0.3018(2) 0.0284(11) Uani 1 1 d . . .
N6 N 0.1140(2) 0.8904(6) 0.28515(18) 0.0267(11) Uani 1 1 d . . .
C1 C 0.1566(3) 1.2467(7) 0.4332(2) 0.0235(12) Uani 1 1 d . . .
C2 C 0.2310(3) 1.2401(6) 0.4301(2) 0.0238(12) Uani 1 1 d . . .
C3 C 0.2775(3) 1.3757(7) 0.4370(2) 0.0319(14) Uani 1 1 d . . .
H3 H 0.3286 1.3687 0.4365 0.038 Uiso 1 1 calc R . .
C4 C 0.2435(4) 1.5210(7) 0.4444(2) 0.0370(16) Uani 1 1 d . . .
H4 H 0.2722 1.6156 0.4488 0.044 Uiso 1 1 calc R . .
C5 C 0.1657(4) 1.5299(8) 0.4455(3) 0.0432(18) Uani 1 1 d . . .
H5 H 0.1443 1.6304 0.4498 0.052 Uiso 1 1 calc R . .
C6 C 0.1219(4) 1.3947(7) 0.4406(3) 0.0389(16) Uani 1 1 d . . .
H6 H 0.0710 1.4002 0.4420 0.047 Uiso 1 1 calc R . .
C7 C 0.1452(3) 0.7375(6) 0.2907(2) 0.0240(13) Uani 1 1 d . . .
C8 C 0.2223(3) 0.7553(6) 0.3099(2) 0.0223(12) Uani 1 1 d . . .
C9 C 0.2715(3) 0.6241(7) 0.3171(2) 0.0281(13) Uani 1 1 d . . .
H9 H 0.3232 0.6384 0.3289 0.034 Uiso 1 1 calc R . .
C10 C 0.2411(4) 0.4750(7) 0.3063(2) 0.0343(15) Uani 1 1 d . . .
H10 H 0.2724 0.3845 0.3103 0.041 Uiso 1 1 calc R . .
C11 C 0.1621(4) 0.4547(8) 0.2888(3) 0.0418(17) Uani 1 1 d . . .
H11 H 0.1427 0.3501 0.2833 0.050 Uiso 1 1 calc R . .
C12 C 0.1135(4) 0.5821(7) 0.2799(3) 0.0368(15) Uani 1 1 d . . .
H12 H 0.0620 0.5673 0.2673 0.044 Uiso 1 1 calc R . .
C13 C 0.3091(3) 1.0039(7) 0.4065(3) 0.0303(14) Uani 1 1 d . . .
H13A H 0.3142 0.8934 0.4203 0.036 Uiso 1 1 calc R . .
H13B H 0.3544 1.0630 0.4233 0.036 Uiso 1 1 calc R . .
C14 C 0.3003(3) 1.0029(7) 0.3428(2) 0.0299(14) Uani 1 1 d . . .
H14A H 0.2982 1.1138 0.3293 0.036 Uiso 1 1 calc R . .
H14B H 0.3439 0.9507 0.3332 0.036 Uiso 1 1 calc R . .

loop_
_atom_site_aniso_label
_atom_site_aniso_U_11
_atom_site_aniso_U_22
_atom_site_aniso_U_33
_atom_site_aniso_U_23
_atom_site_aniso_U_13
_atom_site_aniso_U_12
Cd1 0.0228(2) 0.0390(3) 0.0429(3) -0.0073(2) 0.0103(2) -0.0055(2)
Cd2 0.0228(3) 0.0314(4) 0.0569(5) 0.000 -0.0071(3) 0.000
Br1 0.0393(4) 0.0449(4) 0.0405(4) 0.0039(3) 0.0043(3) 0.0041(3)
Br2 0.0555(5) 0.0524(5) 0.0577(5) -0.0195(4) 0.0083(4) -0.0204(4)
Br3 0.0473(4) 0.0440(4) 0.0496(5) 0.0083(3) 0.0229(3) 0.0168(3)
N1 0.022(2) 0.024(3) 0.032(3) 0.001(2) 0.005(2) -0.002(2)
N2 0.025(3) 0.027(3) 0.031(3) 0.001(2) 0.004(2) -0.002(2)
N3 0.021(3) 0.033(3) 0.028(3) -0.001(2) 0.005(2) -0.002(2)
N4 0.019(2) 0.021(3) 0.029(3) 0.000(2) 0.003(2) 0.002(2)
N5 0.026(3) 0.023(3) 0.036(3) 0.001(2) 0.006(2) 0.003(2)
N6 0.021(2) 0.028(3) 0.028(3) 0.001(2) -0.002(2) 0.001(2)
C1 0.021(3) 0.029(3) 0.019(3) -0.001(2) 0.002(2) -0.001(2)
C2 0.028(3) 0.024(3) 0.020(3) 0.005(2) 0.006(2) -0.002(2)
C3 0.034(3) 0.037(4) 0.025(3) 0.000(3) 0.007(3) -0.011(3)
C4 0.054(4) 0.029(4) 0.030(4) -0.006(3) 0.013(3) -0.017(3)
C5 0.059(5) 0.028(4) 0.046(4) -0.002(3) 0.018(4) 0.005(3)
C6 0.034(3) 0.037(4) 0.048(4) -0.001(3) 0.014(3) 0.006(3)
C7 0.023(3) 0.026(3) 0.022(3) 0.002(2) 0.001(2) 0.001(2)
C8 0.030(3) 0.020(3) 0.017(3) 0.006(2) 0.005(2) 0.002(2)
C9 0.025(3) 0.032(3) 0.025(3) 0.003(3) 0.000(2) 0.009(3)
C10 0.045(4) 0.029(4) 0.027(3) 0.003(3) 0.005(3) 0.012(3)
C11 0.063(5) 0.026(4) 0.038(4) -0.005(3) 0.013(3) -0.008(3)
C12 0.033(4) 0.032(4) 0.042(4) -0.001(3) 0.001(3) -0.002(3)
C13 0.021(3) 0.030(3) 0.038(4) -0.001(3) 0.002(3) -0.001(3)
C14 0.026(3) 0.025(3) 0.041(4) -0.001(3) 0.013(3) -0.003(3)

loop_
_atom_type_symbol
_atom_type_description
_atom_type_scat_dispersion_real
_atom_type_scat_dispersion_imag
_atom_type_scat_source
C C 0.0033 0.0016 'International Tables Vol C Tables 4.2.6.8 and 6.1.1.4'
H H 0.0000 0.0000 'International Tables Vol C Tables 4.2.6.8 and 6.1.1.4'
N N 0.0061 0.0033 'International Tables Vol C Tables 4.2.6.8 and 6.1.1.4'
Br Br -0.2901 2.4595 'International Tables Vol C Tables 4.2.6.8 and 6.1.1.4'
Cd Cd -0.8075 1.2024 'International Tables Vol C Tables 4.2.6.8 and 6.1.1.4'

loop_
_geom_angle_atom_site_label_1
_geom_angle_atom_site_label_2
_geom_angle_atom_site_label_3
_geom_angle
_geom_angle_site_symmetry_1
_geom_angle_site_symmetry_3
_geom_angle_publ_flag
N3 Cd1 Br2 120.24(12) . . ?
N3 Cd1 Br3 108.76(12) . . ?
Br2 Cd1 Br3 131.00(3) . . ?
N3 Cd1 Br1 84.07(12) . . ?
Br2 Cd1 Br1 90.57(3) . . ?
Br3 Cd1 Br1 94.36(3) . . ?
N3 Cd1 Br3 89.62(12) . 5_576 ?
Br2 Cd1 Br3 95.28(3) . 5_576 ?
Br3 Cd1 Br3 84.73(2) . 5_576 ?
Br1 Cd1 Br3 172.98(3) . 5_576 ?
N6 Cd2 N6 133.6(2) 2 . ?
N6 Cd2 Br1 106.61(12) 2 . ?
N6 Cd2 Br1 104.16(12) . . ?
N6 Cd2 Br1 104.16(12) 2 2 ?
N6 Cd2 Br1 106.61(12) . 2 ?
Br1 Cd2 Br1 95.29(4) . 2 ?
N6 Cd2 Br2 76.58(12) 2 . ?
N6 Cd2 Br2 77.95(12) . . ?
Br1 Cd2 Br2 76.44(2) . . ?
Br1 Cd2 Br2 171.45(3) 2 . ?
Cd2 Br1 Cd1 97.55(3) . . ?
Cd1 Br2 Cd2 85.30(2) . . ?
Cd1 Br3 Cd1 95.27(2) . 5_576 ?
N2 N1 C2 111.0(4) . . ?
N2 N1 C13 119.0(4) . . ?
C2 N1 C13 129.1(5) . . ?
N3 N2 N1 107.5(4) . . ?
N2 N3 C1 109.7(4) . . ?
N2 N3 Cd1 121.0(3) . . ?
C1 N3 Cd1 128.9(3) . . ?
N5 N4 C8 110.8(4) . . ?
N5 N4 C14 120.3(4) . . ?
C8 N4 C14 128.3(5) . . ?
N6 N5 N4 108.3(4) . . ?
N5 N6 C7 108.6(4) . . ?
N5 N6 Cd2 114.8(3) . . ?
C7 N6 Cd2 136.4(4) . . ?
C2 C1 N3 107.2(5) . . ?
C2 C1 C6 121.1(5) . . ?
N3 C1 C6 131.7(5) . . ?
N1 C2 C1 104.6(5) . . ?
N1 C2 C3 132.5(5) . . ?
C1 C2 C3 122.8(5) . . ?
C4 C3 C2 116.0(6) . . ?
C4 C3 H3 122.0 . . ?
C2 C3 H3 122.0 . . ?
C3 C4 C5 121.5(6) . . ?
C3 C4 H4 119.3 . . ?
C5 C4 H4 119.3 . . ?
C6 C5 C4 121.5(6) . . ?
C6 C5 H5 119.3 . . ?
C4 C5 H5 119.3 . . ?
C5 C6 C1 117.0(6) . . ?
C5 C6 H6 121.5 . . ?
C1 C6 H6 121.5 . . ?
N6 C7 C8 107.5(5) . . ?
N6 C7 C12 132.2(5) . . ?
C8 C7 C12 120.2(5) . . ?
N4 C8 C7 104.7(5) . . ?
N4 C8 C9 132.8(5) . . ?
C7 C8 C9 122.5(5) . . ?
C10 C9 C8 117.2(5) . . ?
C10 C9 H9 121.4 . . ?
C8 C9 H9 121.4 . . ?
C9 C10 C11 120.9(6) . . ?
C9 C10 H10 119.6 . . ?
C11 C10 H10 119.6 . . ?
C12 C11 C10 122.6(6) . . ?
C12 C11 H11 118.7 . . ?
C10 C11 H11 118.7 . . ?
C11 C12 C7 116.6(6) . . ?
C11 C12 H12 121.7 . . ?
C7 C12 H12 121.7 . . ?
N1 C13 C14 110.7(5) . . ?
N1 C13 H13A 109.5 . . ?
C14 C13 H13A 109.5 . . ?
N1 C13 H13B 109.5 . . ?
C14 C13 H13B 109.5 . . ?
H13A C13 H13B 108.1 . . ?
N4 C14 C13 110.9(4) . . ?
N4 C14 H14A 109.5 . . ?
C13 C14 H14A 109.5 . . ?
N4 C14 H14B 109.5 . . ?
C13 C14 H14B 109.5 . . ?
H14A C14 H14B 108.0 . . ?

loop_
_geom_bond_atom_site_label_1
_geom_bond_atom_site_label_2
_geom_bond_distance
_geom_bond_site_symmetry_2
_geom_bond_publ_flag
Cd1 N3 2.236(4) . ?
Cd1 Br2 2.5301(8) . ?
Cd1 Br3 2.5776(8) . ?
Cd1 Br1 2.8655(8) . ?
Cd1 Br3 2.9393(8) 5_576 ?
Cd2 N6 2.251(4) 2 ?
Cd2 N6 2.251(4) . ?
Cd2 Br1 2.6285(8) . ?
Cd2 Br1 2.6285(8) 2 ?
Cd2 Br2 3.4845(9) . ?
Br3 Cd1 2.9393(8) 5_576 ?
N1 N2 1.337(6) . ?
N1 C2 1.367(7) . ?
N1 C13 1.448(7) . ?
N2 N3 1.296(6) . ?
N3 C1 1.385(7) . ?
N4 N5 1.331(6) . ?
N4 C8 1.359(7) . ?
N4 C14 1.439(7) . ?
N5 N6 1.317(6) . ?
N6 C7 1.375(7) . ?
C1 C2 1.369(8) . ?
C1 C6 1.401(8) . ?
C2 C3 1.388(7) . ?
C3 C4 1.376(8) . ?
C3 H3 0.9300 . ?
C4 C5 1.418(10) . ?
C4 H4 0.9300 . ?
C5 C6 1.359(9) . ?
C5 H5 0.9300 . ?
C6 H6 0.9300 . ?
C7 C8 1.386(8) . ?
C7 C12 1.405(8) . ?
C8 C9 1.389(7) . ?
C9 C10 1.349(8) . ?
C9 H9 0.9300 . ?
C10 C11 1.417(9) . ?
C10 H10 0.9300 . ?
C11 C12 1.357(9) . ?
C11 H11 0.9300 . ?
C12 H12 0.9300 . ?
C13 C14 1.546(8) . ?
C13 H13A 0.9700 . ?
C13 H13B 0.9700 . ?
C14 H14A 0.9700 . ?
C14 H14B 0.9700 . ?

loop_
_geom_torsion_atom_site_label_1
_geom_torsion_atom_site_label_2
_geom_torsion_atom_site_label_3
_geom_torsion_atom_site_label_4
_geom_torsion
_geom_torsion_site_symmetry_1
_geom_torsion_site_symmetry_2
_geom_torsion_site_symmetry_3
_geom_torsion_site_symmetry_4
_geom_torsion_publ_flag
N6 Cd2 Br1 Cd1 92.57(12) 2 . . . ?
N6 Cd2 Br1 Cd1 -52.30(12) . . . . ?
Br1 Cd2 Br1 Cd1 -160.93(3) 2 . . . ?
Br2 Cd2 Br1 Cd1 21.30(2) . . . . ?
N3 Cd1 Br1 Cd2 91.26(12) . . . . ?
Br2 Cd1 Br1 Cd2 -29.10(3) . . . . ?
Br3 Cd1 Br1 Cd2 -160.30(2) . . . . ?
Br3 Cd1 Br1 Cd2 117.5(2) 5_576 . . . ?
N3 Cd1 Br2 Cd2 -62.07(14) . . . . ?
Br3 Cd1 Br2 Cd2 117.68(3) . . . . ?
Br1 Cd1 Br2 Cd2 21.40(2) . . . . ?
Br3 Cd1 Br2 Cd2 -154.723(19) 5_576 . . . ?
N6 Cd2 Br2 Cd1 -135.25(12) 2 . . . ?
N6 Cd2 Br2 Cd1 83.83(12) . . . . ?
Br1 Cd2 Br2 Cd1 -24.15(2) . . . . ?
Br1 Cd2 Br2 Cd1 -39.26(14) 2 . . . ?
N3 Cd1 Br3 Cd1 -87.80(13) . . . 5_576 ?
Br2 Cd1 Br3 Cd1 92.42(4) . . . 5_576 ?
Br1 Cd1 Br3 Cd1 -173.02(3) . . . 5_576 ?
Br3 Cd1 Br3 Cd1 0.0 5_576 . . 5_576 ?
C2 N1 N2 N3 0.2(6) . . . . ?
C13 N1 N2 N3 -169.8(5) . . . . ?
N1 N2 N3 C1 -0.1(6) . . . . ?
N1 N2 N3 Cd1 173.7(3) . . . . ?
Br2 Cd1 N3 N2 -27.0(4) . . . . ?
Br3 Cd1 N3 N2 153.2(4) . . . . ?
Br1 Cd1 N3 N2 -114.2(4) . . . . ?
Br3 Cd1 N3 N2 68.9(4) 5_576 . . . ?
Br2 Cd1 N3 C1 145.4(4) . . . . ?
Br3 Cd1 N3 C1 -34.4(5) . . . . ?
Br1 Cd1 N3 C1 58.2(4) . . . . ?
Br3 Cd1 N3 C1 -118.7(4) 5_576 . . . ?
C8 N4 N5 N6 -0.2(6) . . . . ?
C14 N4 N5 N6 -172.5(5) . . . . ?
N4 N5 N6 C7 1.5(6) . . . . ?
N4 N5 N6 Cd2 -174.2(3) . . . . ?
N6 Cd2 N6 N5 -180.0(4) 2 . . . ?
Br1 Cd2 N6 N5 -49.6(4) . . . . ?
Br1 Cd2 N6 N5 50.5(4) 2 . . . ?
Br2 Cd2 N6 N5 -122.1(4) . . . . ?
N6 Cd2 N6 C7 5.8(5) 2 . . . ?
Br1 Cd2 N6 C7 136.2(5) . . . . ?
Br1 Cd2 N6 C7 -123.7(5) 2 . . . ?
Br2 Cd2 N6 C7 63.7(5) . . . . ?
N2 N3 C1 C2 -0.1(6) . . . . ?
Cd1 N3 C1 C2 -173.2(4) . . . . ?
N2 N3 C1 C6 179.0(6) . . . . ?
Cd1 N3 C1 C6 5.8(9) . . . . ?
N2 N1 C2 C1 -0.3(6) . . . . ?
C13 N1 C2 C1 168.5(5) . . . . ?
N2 N1 C2 C3 176.7(6) . . . . ?
C13 N1 C2 C3 -14.5(10) . . . . ?
N3 C1 C2 N1 0.3(6) . . . . ?
C6 C1 C2 N1 -178.9(5) . . . . ?
N3 C1 C2 C3 -177.1(5) . . . . ?
C6 C1 C2 C3 3.7(9) . . . . ?
N1 C2 C3 C4 -179.8(6) . . . . ?
C1 C2 C3 C4 -3.2(8) . . . . ?
C2 C3 C4 C5 0.7(9) . . . . ?
C3 C4 C5 C6 1.5(10) . . . . ?
C4 C5 C6 C1 -1.2(10) . . . . ?
C2 C1 C6 C5 -1.3(9) . . . . ?
N3 C1 C6 C5 179.7(6) . . . . ?
N5 N6 C7 C8 -2.3(6) . . . . ?
Cd2 N6 C7 C8 172.2(4) . . . . ?
N5 N6 C7 C12 179.1(6) . . . . ?
Cd2 N6 C7 C12 -6.5(10) . . . . ?
N5 N4 C8 C7 -1.2(6) . . . . ?
C14 N4 C8 C7 170.4(5) . . . . ?
N5 N4 C8 C9 176.9(6) . . . . ?
C14 N4 C8 C9 -11.5(10) . . . . ?
N6 C7 C8 N4 2.1(6) . . . . ?
C12 C7 C8 N4 -179.1(5) . . . . ?
N6 C7 C8 C9 -176.3(5) . . . . ?
C12 C7 C8 C9 2.5(9) . . . . ?
N4 C8 C9 C10 -179.8(6) . . . . ?
C7 C8 C9 C10 -2.0(8) . . . . ?
C8 C9 C10 C11 -0.6(9) . . . . ?
C9 C10 C11 C12 2.8(10) . . . . ?
C10 C11 C12 C7 -2.2(10) . . . . ?
N6 C7 C12 C11 178.1(6) . . . . ?
C8 C7 C12 C11 -0.4(9) . . . . ?
N2 N1 C13 C14 82.3(6) . . . . ?
C2 N1 C13 C14 -85.7(7) . . . . ?
N5 N4 C14 C13 89.5(6) . . . . ?
C8 N4 C14 C13 -81.3(7) . . . . ?
N1 C13 C14 N4 -58.4(6) . . . . ?
